data_7118317
loop_
_publ_author_name
'Pathigoolla, Atchutarao'
'Sureshan, Kana M.'

_publ_section_title
;
 The topochemical synthesis of triazole-linked homobasic DNA.
;
_journal_issue 5
_journal_name_full 'Chemical communications (Cambridge, England)'
_journal_page_first 886
_journal_page_last 888
_journal_paper_doi 10.1039/c5cc08834h
_journal_volume 52
_journal_year 2016
_chemical_absolute_configuration rm
_chemical_formula_moiety 'C11 H12 N6 O2'
_chemical_formula_sum 'C11 H12 N6 O2'
_chemical_formula_weight 260.27
_chemical_name_systematic
;
 ?
;
_space_group_IT_number 1
_symmetry_cell_setting triclinic
_symmetry_space_group_name_Hall 'P 1'
_symmetry_space_group_name_H-M 'P 1'
_atom_sites_solution_hydrogens geom
_atom_sites_solution_primary direct
_atom_sites_solution_secondary difmap
_audit_creation_method SHELXL-97
_audit_update_record
;
2015-01-30 deposited with the CCDC.
2015-11-05 downloaded from the CCDC.
;
_cell_angle_alpha 94.095(4)
_cell_angle_beta 93.302(4)
_cell_angle_gamma 105.223(4)
_cell_formula_units_Z 2
_cell_length_a 7.0000(7)
_cell_length_b 7.1645(8)
_cell_length_c 13.4574(16)
_cell_measurement_reflns_used 3601
_cell_measurement_temperature 296(2)
_cell_measurement_theta_max 27.64
_cell_measurement_theta_min 2.96
_cell_volume 647.52(12)
_computing_cell_refinement 'Bruker SAINT'
_computing_data_collection 'Bruker APEX2'
_computing_data_reduction 'Bruker SAINT'
_computing_molecular_graphics 'Bruker SHELXTL'
_computing_publication_material 'Bruker SHELXTL'
_computing_structure_refinement 'SHELXL-97 (Sheldrick, 2008)'
_computing_structure_solution 'SHELXS-97 (Sheldrick, 2008)'
_diffrn_ambient_temperature 296(2)
_diffrn_measured_fraction_theta_full 0.986
_diffrn_measured_fraction_theta_max 0.986
_diffrn_measurement_device_type 'Bruker APEX-II CCD'
_diffrn_measurement_method '\f and \w scans'
_diffrn_radiation_monochromator graphite
_diffrn_radiation_source 'fine-focus sealed tube'
_diffrn_radiation_type MoK\a
_diffrn_radiation_wavelength 0.71073
_diffrn_reflns_av_R_equivalents 0.0260
_diffrn_reflns_av_sigmaI/netI 0.0355
_diffrn_reflns_limit_h_max 8
_diffrn_reflns_limit_h_min -8
_diffrn_reflns_limit_k_max 8
_diffrn_reflns_limit_k_min -8
_diffrn_reflns_limit_l_max 15
_diffrn_reflns_limit_l_min -15
_diffrn_reflns_number 9328
_diffrn_reflns_theta_full 25.00
_diffrn_reflns_theta_max 25.00
_diffrn_reflns_theta_min 1.52
_exptl_absorpt_coefficient_mu 0.098
_exptl_absorpt_correction_T_max 0.9903
_exptl_absorpt_correction_T_min 0.9760
_exptl_absorpt_correction_type multi-scan
_exptl_absorpt_process_details SADABS
_exptl_crystal_colour colourless
_exptl_crystal_density_diffrn 1.335
_exptl_crystal_density_meas 1.334
_exptl_crystal_density_method 'not measured'
_exptl_crystal_description BLOCK
_exptl_crystal_F_000 272
_exptl_crystal_size_max 0.25
_exptl_crystal_size_mid 0.15
_exptl_crystal_size_min 0.10
_refine_diff_density_max 0.358
_refine_diff_density_min -0.289
_refine_diff_density_rms 0.096
_refine_ls_abs_structure_details 'Flack H D (1983), Acta Cryst. A39, 876-881'
_refine_ls_abs_structure_Flack 1.7(18)
_refine_ls_extinction_method none
_refine_ls_goodness_of_fit_ref 0.927
_refine_ls_hydrogen_treatment mixed
_refine_ls_matrix_type full
_refine_ls_number_parameters 366
_refine_ls_number_reflns 4384
_refine_ls_number_restraints 45
_refine_ls_restrained_S_all 0.937
_refine_ls_R_factor_all 0.0853
_refine_ls_R_factor_gt 0.0603
_refine_ls_shift/su_max 0.033
_refine_ls_shift/su_mean 0.003
_refine_ls_structure_factor_coef Fsqd
_refine_ls_weighting_details 'calc w=1/[\s^2^(Fo^2^)+(0.1546P)^2^+0.0000P] where P=(Fo^2^+2Fc^2^)/3'
_refine_ls_weighting_scheme calc
_refine_ls_wR_factor_gt 0.1639
_refine_ls_wR_factor_ref 0.1910
_reflns_number_gt 3225
_reflns_number_total 4384
_reflns_threshold_expression >2\s(I)
_cod_data_source_file c5cc08834h2.cif
_cod_data_source_block new2
_cod_depositor_comments
;
The following automatic conversions were performed:

'_symmetry_cell_setting' value 'Triclinic' changed to 'triclinic'
according to
/usr/data/users/saulius/crontab/automatic-downloads/rss-feeds/RSC/lib/dictionaries/cif_core.dic
dictionary named 'cif_core.dic' version 2.4.2 from 2011-04-26.

'_exptl_absorpt_correction_type' value 'MULTI-SCAN' changed to
'multi-scan' according to
/usr/data/users/saulius/crontab/automatic-downloads/rss-feeds/RSC/lib/dictionaries/cif_core.dic
dictionary named 'cif_core.dic' version 2.4.2 from 2011-04-26.

Automatic conversion script
Id: cif_fix_values 4268 2015-11-12 08:31:59Z antanas 
;
_cod_original_sg_symbol_Hall 'P 1 '
_cod_original_sg_symbol_H-M 'P1   '
_cod_database_code 7118317

loop_
_symmetry_equiv_pos_as_xyz
'x, y, z'

loop_
_atom_site_label
_atom_site_type_symbol
_atom_site_fract_x
_atom_site_fract_y
_atom_site_fract_z
_atom_site_U_iso_or_equiv
_atom_site_adp_type
_atom_site_occupancy
_atom_site_symmetry_multiplicity
_atom_site_calc_flag
_atom_site_refinement_flags
_atom_site_disorder_assembly
_atom_site_disorder_group
C1A' C 0.1808(5) 0.7438(6) 1.1255(3) 0.0542(9) Uani 1 1 d . . .
H1A' H 0.2731 0.6656 1.1401 0.065 Uiso 1 1 calc R . .
C1B' C 0.1748(5) 0.4268(5) 0.7329(3) 0.0501(9) Uani 1 1 d . . .
H1B' H 0.0755 0.4369 0.7799 0.060 Uiso 1 1 calc R . .
C2A' C 0.2837(6) 0.9186(6) 1.0741(3) 0.0670(11) Uani 1 1 d . . .
H2A' H 0.1889 0.9638 1.0334 0.080 Uiso 1 1 calc R . .
H2B' H 0.3819 0.8890 1.0322 0.080 Uiso 1 1 calc R . .
C2B' C 0.0981(7) 0.4505(7) 0.6302(4) 0.0728(12) Uani 1 1 d . . .
H2C' H 0.2062 0.5114 0.5913 0.087 Uiso 1 1 calc R . .
H2D' H 0.0049 0.5295 0.6328 0.087 Uiso 1 1 calc R . .
C3A' C 0.3816(7) 1.0690(6) 1.1603(4) 0.0722(12) Uani 1 1 d . . .
H3A' H 0.3794 1.1989 1.1429 0.087 Uiso 1 1 calc R . .
C3B' C -0.0039(7) 0.2465(7) 0.5852(4) 0.0726(12) Uani 1 1 d . A .
H3B' H 0.0229 0.2311 0.5148 0.087 Uiso 1 1 calc R . .
C4A' C 0.2562(7) 1.0140(6) 1.2426(3) 0.0661(11) Uani 1 1 d . . .
H4A' H 0.3416 1.0094 1.3021 0.079 Uiso 1 1 calc R . .
C4B' C 0.0912(7) 0.1200(7) 0.6462(3) 0.0714(12) Uani 1 1 d . . .
H4B' H -0.0125 0.0153 0.6695 0.086 Uiso 1 1 calc R . .
C5A' C 0.1278(10) 1.1491(9) 1.2685(5) 0.1018(19) Uani 1 1 d . . .
H5A' H 0.0569 1.1694 1.2080 0.122 Uiso 1 1 calc R . .
H5B' H 0.0302 1.0879 1.3128 0.122 Uiso 1 1 calc R . .
C5B' C 0.2340(11) 0.0336(9) 0.5888(4) 0.0973(19) Uani 1 1 d . . .
H5C' H 0.3303 0.1371 0.5618 0.117 Uiso 1 1 calc R . .
H5D' H 0.3055 -0.0279 0.6344 0.117 Uiso 1 1 calc R . .
C6A' C 0.2412(13) 1.3320(10) 1.3155(6) 0.123(3) Uani 1 1 d . . .
C6B' C 0.1325(15) -0.1069(10) 0.5086(5) 0.123(3) Uani 1 1 d . . .
C7A' C 0.340(2) 1.4718(16) 1.3583(11) 0.191(5) Uani 1 1 d . . .
H7A' H 0.4200 1.5849 1.3929 0.229 Uiso 1 1 calc R . .
C7B' C 0.0481(19) -0.2206(13) 0.4444(6) 0.154(4) Uani 1 1 d . . .
H7B' H -0.0196 -0.3117 0.3930 0.185 Uiso 1 1 calc R . .
C2A C 0.0081(5) 0.4529(5) 1.0167(3) 0.0530(10) Uani 1 1 d . . .
C2B C 0.3594(5) 0.7493(5) 0.8110(3) 0.0440(8) Uani 1 1 d . . .
C4A C -0.3363(5) 0.3795(5) 0.9785(3) 0.0459(8) Uani 1 1 d . . .
C4B C 0.7051(5) 0.8392(5) 0.8311(3) 0.0463(9) Uani 1 1 d . . .
C5A C -0.3441(5) 0.5575(6) 1.0318(3) 0.0558(10) Uani 1 1 d . . .
H5A H -0.4626 0.5925 1.0350 0.067 Uiso 1 1 calc R . .
C5B C 0.7141(5) 0.6613(6) 0.7814(3) 0.0552(10) Uani 1 1 d . . .
H5B H 0.8353 0.6368 0.7696 0.066 Uiso 1 1 calc R . .
C6A C -0.1746(6) 0.6706(5) 1.0764(3) 0.0578(10) Uani 1 1 d . . .
H6A H -0.1757 0.7864 1.1120 0.069 Uiso 1 1 calc R . .
C6B C 0.5414(5) 0.5286(5) 0.7517(3) 0.0536(9) Uani 1 1 d . . .
H6B H 0.5427 0.4090 0.7204 0.064 Uiso 1 1 calc R . .
N1A' N 0.5875(7) 1.0619(10) 1.1819(5) 0.124(2) Uani 1 1 d U . .
N1B' N -0.2153(8) 0.2063(11) 0.5944(7) 0.164(3) Uani 1 1 d U . .
N2A' N 0.6756(9) 1.2138(14) 1.2342(8) 0.171(3) Uani 1 1 d U . .
N2B' N -0.3167(16) 0.010(2) 0.5878(14) 0.131(5) Uani 0.526(13) 1 d PU A 1
N3B' N -0.4162(18) -0.1369(19) 0.5649(14) 0.161(7) Uani 0.526(13) 1 d PU A 1
N3BA N -0.371(3) 0.005(4) 0.433(2) 0.261(13) Uani 0.474(13) 1 d PU A 2
N2BA N -0.285(2) 0.111(3) 0.4995(18) 0.164(6) Uani 0.474(13) 1 d PU A 2
N3A' N 0.7753(15) 1.349(2) 1.2824(12) 0.259(7) Uani 1 1 d U . .
N1A N -0.0005(4) 0.6224(4) 1.0718(2) 0.0493(8) Uani 1 1 d . . .
N1B N 0.3647(4) 0.5678(4) 0.7672(2) 0.0466(7) Uani 1 1 d . . .
N3A N -0.1655(4) 0.3343(4) 0.9707(2) 0.0511(8) Uani 1 1 d . . .
N3B N 0.5340(4) 0.8811(4) 0.8437(2) 0.0469(7) Uani 1 1 d . . .
N4A N -0.5018(4) 0.2594(4) 0.9341(3) 0.0554(8) Uani 1 1 d . . .
N4B N 0.8731(4) 0.9692(4) 0.8653(3) 0.0559(8) Uani 1 1 d . . .
O4A' O 0.1264(4) 0.8233(5) 1.2159(2) 0.0721(9) Uani 1 1 d . . .
O4B' O 0.2029(4) 0.2398(4) 0.7298(2) 0.0595(7) Uani 1 1 d . . .
O2A O 0.1678(4) 0.4167(4) 1.0101(3) 0.0719(9) Uani 1 1 d . . .
O2B O 0.1967(4) 0.7840(4) 0.8169(2) 0.0630(8) Uani 1 1 d . . .
H4B H -0.6173 0.2936 0.9448 0.064(12) Uiso 1 1 d . . .
H4C H 0.9855 0.9250 0.8797 0.093(17) Uiso 1 1 d . . .
H4D H 0.8702 1.0723 0.9109 0.053(10) Uiso 1 1 d . . .
H4A H -0.4939 0.1525 0.9033 0.16(3) Uiso 1 1 d . . .

loop_
_atom_site_aniso_label
_atom_site_aniso_U_11
_atom_site_aniso_U_22
_atom_site_aniso_U_33
_atom_site_aniso_U_23
_atom_site_aniso_U_13
_atom_site_aniso_U_12
C1A' 0.040(2) 0.051(2) 0.064(2) -0.0192(18) -0.0020(16) 0.0055(16)
C1B' 0.0343(18) 0.0418(19) 0.068(2) -0.0122(17) 0.0005(15) 0.0038(14)
C2A' 0.053(2) 0.059(2) 0.073(3) -0.024(2) 0.0082(19) -0.0058(18)
C2B' 0.066(3) 0.064(3) 0.081(3) -0.011(2) -0.022(2) 0.015(2)
C3A' 0.055(2) 0.051(2) 0.094(3) -0.028(2) -0.002(2) -0.0035(18)
C3B' 0.061(3) 0.071(3) 0.077(3) -0.027(2) -0.021(2) 0.018(2)
C4A' 0.064(3) 0.061(3) 0.065(3) -0.021(2) -0.003(2) 0.009(2)
C4B' 0.072(3) 0.057(3) 0.066(3) -0.020(2) 0.003(2) -0.008(2)
C5A' 0.100(5) 0.089(4) 0.123(5) -0.015(3) 0.025(4) 0.039(3)
C5B' 0.143(6) 0.080(3) 0.083(3) -0.012(3) 0.004(3) 0.062(4)
C6A' 0.147(6) 0.075(4) 0.143(6) -0.043(4) 0.029(5) 0.036(4)
C6B' 0.231(9) 0.074(4) 0.077(4) -0.008(3) 0.016(5) 0.066(5)
C7A' 0.229(13) 0.096(6) 0.230(12) -0.068(7) 0.044(10) 0.029(7)
C7B' 0.285(14) 0.092(5) 0.088(5) -0.018(4) 0.016(6) 0.061(7)
C2A 0.034(2) 0.044(2) 0.075(3) -0.0166(18) 0.0004(16) 0.0056(16)
C2B 0.0281(17) 0.0373(18) 0.063(2) -0.0171(16) -0.0031(15) 0.0093(13)
C4A 0.0338(19) 0.0381(19) 0.061(2) -0.0062(16) 0.0011(15) 0.0044(14)
C4B 0.0320(19) 0.045(2) 0.058(2) -0.0099(17) 0.0077(15) 0.0069(15)
C5A 0.0337(19) 0.046(2) 0.084(3) -0.0162(19) 0.0028(17) 0.0115(15)
C5B 0.035(2) 0.052(2) 0.079(3) -0.016(2) 0.0078(18) 0.0170(16)
C6A 0.046(2) 0.041(2) 0.083(3) -0.0212(19) 0.0058(18) 0.0116(17)
C6B 0.038(2) 0.046(2) 0.073(3) -0.0188(18) 0.0048(17) 0.0133(16)
N1A' 0.047(2) 0.153(5) 0.141(4) -0.069(4) -0.008(2) -0.001(3)
N1B' 0.054(3) 0.145(5) 0.264(8) -0.112(5) -0.033(4) 0.018(3)
N2A' 0.063(4) 0.188(7) 0.228(8) -0.101(6) -0.034(4) 0.015(4)
N2B' 0.060(6) 0.107(8) 0.210(11) -0.035(8) -0.034(7) 0.018(5)
N3B' 0.085(8) 0.099(8) 0.246(17) -0.024(9) -0.064(9) -0.041(6)
N3BA 0.159(16) 0.24(2) 0.35(3) -0.19(2) -0.171(17) 0.081(13)
N2BA 0.085(7) 0.170(11) 0.215(12) -0.079(10) -0.068(8) 0.039(7)
N3A' 0.111(6) 0.256(12) 0.360(15) -0.189(12) -0.073(8) 0.034(6)
N1A 0.0337(15) 0.0423(17) 0.0661(19) -0.0212(14) 0.0003(13) 0.0080(12)
N1B 0.0330(16) 0.0431(16) 0.0583(18) -0.0167(14) -0.0005(12) 0.0071(12)
N3A 0.0321(15) 0.0383(16) 0.075(2) -0.0215(15) -0.0001(13) 0.0037(12)
N3B 0.0318(15) 0.0363(15) 0.0683(18) -0.0137(13) 0.0047(12) 0.0066(11)
N4A 0.0294(15) 0.0436(17) 0.087(2) -0.0137(16) -0.0048(14) 0.0058(12)
N4B 0.0337(16) 0.0478(17) 0.078(2) -0.0200(16) 0.0031(14) 0.0025(13)
O4A' 0.0642(18) 0.0693(18) 0.0637(17) -0.0275(14) 0.0092(13) -0.0078(14)
O4B' 0.0548(15) 0.0414(14) 0.0716(17) -0.0178(12) -0.0119(12) 0.0039(11)
O2A 0.0313(15) 0.0660(18) 0.111(2) -0.0378(16) -0.0045(13) 0.0143(12)
O2B 0.0328(15) 0.0574(16) 0.096(2) -0.0246(14) -0.0030(13) 0.0168(11)

loop_
_atom_type_symbol
_atom_type_description
_atom_type_scat_dispersion_real
_atom_type_scat_dispersion_imag
_atom_type_scat_source
C C 0.0033 0.0016 'International Tables Vol C Tables 4.2.6.8 and 6.1.1.4'
H H 0.0000 0.0000 'International Tables Vol C Tables 4.2.6.8 and 6.1.1.4'
N N 0.0061 0.0033 'International Tables Vol C Tables 4.2.6.8 and 6.1.1.4'
O O 0.0106 0.0060 'International Tables Vol C Tables 4.2.6.8 and 6.1.1.4'

loop_
_geom_angle_atom_site_label_1
_geom_angle_atom_site_label_2
_geom_angle_atom_site_label_3
_geom_angle
O4A' C1A' N1A 107.2(3)
O4A' C1A' C2A' 104.4(3)
N1A C1A' C2A' 114.8(3)
O4A' C1A' H1A' 110.1
N1A C1A' H1A' 110.1
C2A' C1A' H1A' 110.1
O4B' C1B' N1B 108.4(3)
O4B' C1B' C2B' 106.4(3)
N1B C1B' C2B' 113.8(3)
O4B' C1B' H1B' 109.4
N1B C1B' H1B' 109.4
C2B' C1B' H1B' 109.4
C1A' C2A' C3A' 103.6(4)
C1A' C2A' H2A' 111.0
C3A' C2A' H2A' 111.0
C1A' C2A' H2B' 111.0
C3A' C2A' H2B' 111.0
H2A' C2A' H2B' 109.0
C1B' C2B' C3B' 105.1(4)
C1B' C2B' H2C' 110.7
C3B' C2B' H2C' 110.7
C1B' C2B' H2D' 110.7
C3B' C2B' H2D' 110.7
H2C' C2B' H2D' 108.8
C4A' C3A' N1A' 113.3(5)
C4A' C3A' C2A' 104.0(3)
N1A' C3A' C2A' 109.5(4)
C4A' C3A' H3A' 110.0
N1A' C3A' H3A' 110.0
C2A' C3A' H3A' 110.0
N1B' C3B' C4B' 112.4(6)
N1B' C3B' C2B' 109.6(4)
C4B' C3B' C2B' 103.6(3)
N1B' C3B' H3B' 110.4
C4B' C3B' H3B' 110.4
C2B' C3B' H3B' 110.4
O4A' C4A' C3A' 108.5(3)
O4A' C4A' C5A' 107.7(4)
C3A' C4A' C5A' 114.8(5)
O4A' C4A' H4A' 108.5
C3A' C4A' H4A' 108.5
C5A' C4A' H4A' 108.5
O4B' C4B' C3B' 107.4(4)
O4B' C4B' C5B' 107.4(4)
C3B' C4B' C5B' 113.1(4)
O4B' C4B' H4B' 109.6
C3B' C4B' H4B' 109.6
C5B' C4B' H4B' 109.6
C6A' C5A' C4A' 112.4(5)
C6A' C5A' H5A' 109.1
C4A' C5A' H5A' 109.1
C6A' C5A' H5B' 109.1
C4A' C5A' H5B' 109.1
H5A' C5A' H5B' 107.9
C6B' C5B' C4B' 112.1(6)
C6B' C5B' H5C' 109.2
C4B' C5B' H5C' 109.2
C6B' C5B' H5D' 109.2
C4B' C5B' H5D' 109.2
H5C' C5B' H5D' 107.9
C7A' C6A' C5A' 174.6(12)
C7B' C6B' C5B' 179.0(10)
C6A' C7A' H7A' 180.0
C6B' C7B' H7B' 180.0
O2A C2A N3A 122.6(3)
O2A C2A N1A 119.5(3)
N3A C2A N1A 118.0(3)
O2B C2B N3B 122.8(3)
O2B C2B N1B 118.5(3)
N3B C2B N1B 118.7(3)
N3A C4A N4A 119.2(3)
N3A C4A C5A 121.1(3)
N4A C4A C5A 119.7(3)
N3B C4B N4B 118.9(3)
N3B C4B C5B 122.0(3)
N4B C4B C5B 119.0(3)
C6A C5A C4A 117.2(3)
C6A C5A H5A 121.4
C4A C5A H5A 121.4
C6B C5B C4B 117.7(3)
C6B C5B H5B 121.1
C4B C5B H5B 121.1
C5A C6A N1A 122.1(3)
C5A C6A H6A 118.9
N1A C6A H6A 118.9
C5B C6B N1B 120.7(3)
C5B C6B H6B 119.7
N1B C6B H6B 119.7
N2A' N1A' C3A' 107.4(5)
N2B' N1B' N2BA 61.8(10)
N2B' N1B' C3B' 115.0(7)
N2BA N1B' C3B' 99.5(9)
N3A' N2A' N1A' 173.0(9)
N3B' N2B' N1B' 165.1(18)
N3BA N2BA N1B' 165(3)
C6A N1A C2A 120.6(3)
C6A N1A C1A' 121.0(3)
C2A N1A C1A' 118.4(3)
C6B N1B C2B 120.6(3)
C6B N1B C1B' 121.4(3)
C2B N1B C1B' 118.0(3)
C4A N3A C2A 121.0(3)
C4B N3B C2B 120.1(3)
C4A N4A H4B 115.9(3)
C4A N4A H4A 118.1(3)
H4B N4A H4A 125.8(3)
C4B N4B H4C 118.2(3)
C4B N4B H4D 119.9(3)
H4C N4B H4D 110.8(3)
C1A' O4A' C4A' 109.5(3)
C1B' O4B' C4B' 110.9(3)

loop_
_geom_bond_atom_site_label_1
_geom_bond_atom_site_label_2
_geom_bond_distance
C1A' O4A' 1.421(5)
C1A' N1A 1.454(4)
C1A' C2A' 1.507(6)
C1A' H1A' 0.9800
C1B' O4B' 1.402(5)
C1B' N1B 1.469(4)
C1B' C2B' 1.491(6)
C1B' H1B' 0.9800
C2A' C3A' 1.523(6)
C2A' H2A' 0.9700
C2A' H2B' 0.9700
C2B' C3B' 1.513(6)
C2B' H2C' 0.9700
C2B' H2D' 0.9700
C3A' C4A' 1.464(7)
C3A' N1A' 1.468(7)
C3A' H3A' 0.9800
C3B' N1B' 1.446(7)
C3B' C4B' 1.516(8)
C3B' H3B' 0.9800
C4A' O4A' 1.436(5)
C4A' C5A' 1.520(7)
C4A' H4A' 0.9800
C4B' O4B' 1.422(5)
C4B' C5B' 1.525(8)
C4B' H4B' 0.9800
C5A' C6A' 1.423(10)
C5A' H5A' 0.9700
C5A' H5B' 0.9700
C5B' C6B' 1.437(10)
C5B' H5C' 0.9700
C5B' H5D' 0.9700
C6A' C7A' 1.150(12)
C6B' C7B' 1.160(11)
C7A' H7A' 0.9300
C7B' H7B' 0.9300
C2A O2A 1.219(5)
C2A N3A 1.370(5)
C2A N1A 1.394(5)
C2B O2B 1.234(4)
C2B N3B 1.361(4)
C2B N1B 1.399(4)
C4A N3A 1.326(5)
C4A N4A 1.328(4)
C4A C5A 1.433(5)
C4B N3B 1.326(5)
C4B N4B 1.329(4)
C4B C5B 1.415(5)
C5A C6A 1.330(5)
C5A H5A 0.9300
C5B C6B 1.346(5)
C5B H5B 0.9300
C6A N1A 1.355(5)
C6A H6A 0.9300
C6B N1B 1.362(4)
C6B H6B 0.9300
N1A' N2A' 1.244(9)
N1B' N2B' 1.396(16)
N1B' N2BA 1.401(19)
N2A' N3A' 1.164(10)
N2B' N3B' 1.108(15)
N3BA N2BA 1.15(2)
N4A H4B 0.920(3)
N4A H4A 0.861(3)
N4B H4C 0.937(3)
N4B H4D 0.931(3)

loop_
_geom_hbond_atom_site_label_D
_geom_hbond_atom_site_label_H
_geom_hbond_atom_site_label_A
_geom_hbond_distance_DH
_geom_hbond_distance_HA
_geom_hbond_distance_DA
_geom_hbond_angle_DHA
_geom_hbond_site_symmetry_A
N4A H4B O2A 0.920(3) 2.133(3) 3.023(4) 162.4(2) 1_455
N4B H4C O2B 0.937(3) 2.174(3) 2.990(4) 144.9(2) 1_655
N4B H4D N3A 0.931(3) 2.070(3) 2.968(4) 161.6(2) 1_665
N4A H4A N3B 0.861(3) 2.111(3) 2.968(4) 173.5(3) 1_445

loop_
_geom_torsion_atom_site_label_1
_geom_torsion_atom_site_label_2
_geom_torsion_atom_site_label_3
_geom_torsion_atom_site_label_4
_geom_torsion
O4A' C1A' C2A' C3A' 31.8(4)
N1A C1A' C2A' C3A' 148.8(3)
O4B' C1B' C2B' C3B' 26.0(5)
N1B C1B' C2B' C3B' 145.4(4)
C1A' C2A' C3A' C4A' -27.1(5)
C1A' C2A' C3A' N1A' 94.3(5)
C1B' C2B' C3B' N1B' 97.9(6)
C1B' C2B' C3B' C4B' -22.3(5)
N1A' C3A' C4A' O4A' -105.9(4)
C2A' C3A' C4A' O4A' 13.0(5)
N1A' C3A' C4A' C5A' 133.6(5)
C2A' C3A' C4A' C5A' -107.6(5)
N1B' C3B' C4B' O4B' -107.1(5)
C2B' C3B' C4B' O4B' 11.2(5)
N1B' C3B' C4B' C5B' 134.6(5)
C2B' C3B' C4B' C5B' -107.2(5)
O4A' C4A' C5A' C6A' 167.9(5)
C3A' C4A' C5A' C6A' -71.1(7)
O4B' C4B' C5B' C6B' 173.7(5)
C3B' C4B' C5B' C6B' -67.9(6)
C4A' C5A' C6A' C7A' -48(10)
C4B' C5B' C6B' C7B' -18(48)
N3A C4A C5A C6A -2.8(6)
N4A C4A C5A C6A 178.7(4)
N3B C4B C5B C6B -3.8(6)
N4B C4B C5B C6B 176.9(4)
C4A C5A C6A N1A 0.5(6)
C4B C5B C6B N1B 1.6(6)
C4A' C3A' N1A' N2A' -80.3(8)
C2A' C3A' N1A' N2A' 164.1(7)
C4B' C3B' N1B' N2B' -44.6(12)
C2B' C3B' N1B' N2B' -159.2(10)
C4B' C3B' N1B' N2BA -107.8(12)
C2B' C3B' N1B' N2BA 137.6(11)
C3A' N1A' N2A' N3A' -176(11)
N2BA N1B' N2B' N3B' -28(6)
C3B' N1B' N2B' N3B' -116(6)
N2B' N1B' N2BA N3BA 22(6)
C3B' N1B' N2BA N3BA 135(6)
C5A C6A N1A C2A 2.0(6)
C5A C6A N1A C1A' -176.8(4)
O2A C2A N1A C6A 176.9(4)
N3A C2A N1A C6A -2.2(6)
O2A C2A N1A C1A' -4.3(6)
N3A C2A N1A C1A' 176.6(3)
O4A' C1A' N1A C6A 34.4(5)
C2A' C1A' N1A C6A -81.0(5)
O4A' C1A' N1A C2A -144.4(4)
C2A' C1A' N1A C2A 100.2(4)
C5B C6B N1B C2B 2.3(6)
C5B C6B N1B C1B' 178.3(4)
O2B C2B N1B C6B 174.7(3)
N3B C2B N1B C6B -4.2(5)
O2B C2B N1B C1B' -1.5(5)
N3B C2B N1B C1B' 179.6(3)
O4B' C1B' N1B C6B 27.2(5)
C2B' C1B' N1B C6B -90.9(4)
O4B' C1B' N1B C2B -156.6(3)
C2B' C1B' N1B C2B 85.2(4)
N4A C4A N3A C2A -179.0(4)
C5A C4A N3A C2A 2.6(6)
O2A C2A N3A C4A -179.1(4)
N1A C2A N3A C4A -0.1(5)
N4B C4B N3B C2B -178.8(3)
C5B C4B N3B C2B 1.9(5)
O2B C2B N3B C4B -176.8(4)
N1B C2B N3B C4B 2.1(5)
N1A C1A' O4A' C4A' -146.9(3)
C2A' C1A' O4A' C4A' -24.7(4)
C3A' C4A' O4A' C1A' 7.4(5)
C5A' C4A' O4A' C1A' 132.2(4)
N1B C1B' O4B' C4B' -142.4(3)
C2B' C1B' O4B' C4B' -19.6(4)
C3B' C4B' O4B' C1B' 5.1(5)
C5B' C4B' O4B' C1B' 127.0(4)
